data_7036318
loop_
_publ_author_name
'Lv, Chunlin'
'Hu, Junjie'
'Khan, Rao Naumaan Nasim'
'Zhang, Jin'
'Wei, Yongge'

_publ_section_title
;
 Postfunctionalization of polyoxometalates: an efficient strategy to
 construct organic-inorganic zwitterions.
;
_journal_issue 38
_journal_name_full 'Dalton transactions (Cambridge, England : 2003)'
_journal_page_first 16698
_journal_page_last 16702
_journal_paper_doi 10.1039/c5dt02407b
_journal_volume 44
_journal_year 2015
_chemical_formula_sum 'C37 H76 Mo6 N4 O18'
_chemical_formula_weight 1440.66
_chemical_name_systematic
; 
 ? 
;
_space_group_IT_number 61
_symmetry_cell_setting orthorhombic
_symmetry_space_group_name_Hall '-P 2ac 2ab'
_symmetry_space_group_name_H-M 'P b c a'
_atom_sites_solution_hydrogens geom
_atom_sites_solution_primary direct
_atom_sites_solution_secondary difmap
_audit_creation_method SHELXL-97
_audit_update_record
;
2013-09-27 deposited with the CCDC.
2015-08-26 downloaded from the CCDC.
;
_cell_angle_alpha 90.00
_cell_angle_beta 90.00
_cell_angle_gamma 90.00
_cell_formula_units_Z 8
_cell_length_a 16.934(3)
_cell_length_b 20.054(4)
_cell_length_c 32.431(7)
_cell_measurement_reflns_used 39607
_cell_measurement_temperature 296(2)
_cell_measurement_theta_max 27.50
_cell_measurement_theta_min 3.02
_cell_volume 11013(4)
_computing_cell_refinement 'Rigaku RAPID AUTO Ver2.30'
_computing_data_collection 'Rigaku RAPID AUTO Ver2.30'
_computing_data_reduction 'Rigaku RAPID AUTO Ver2.30'
_computing_molecular_graphics 'Bruker SHELXTL'
_computing_publication_material 'Bruker SHELXTL'
_computing_structure_refinement 'SHELXL-97 (Sheldrick, 1997)'
_computing_structure_solution 'SHELXS-97 (Sheldrick, 1990)'
_diffrn_ambient_temperature 296(2)
_diffrn_detector_area_resol_mean '100x100 micron'
_diffrn_measured_fraction_theta_full 0.996
_diffrn_measured_fraction_theta_max 0.996
_diffrn_measurement_device_type 'Rigaku RAXIS-RAPID'
_diffrn_measurement_method Oscillation
_diffrn_radiation_monochromator graphite
_diffrn_radiation_source 'Rotating Anode''
_diffrn_radiation_type MoK\a
_diffrn_radiation_wavelength 0.71073
_diffrn_reflns_av_R_equivalents 0.0918
_diffrn_reflns_av_sigmaI/netI 0.0507
_diffrn_reflns_limit_h_max 18
_diffrn_reflns_limit_h_min -20
_diffrn_reflns_limit_k_max 24
_diffrn_reflns_limit_k_min -24
_diffrn_reflns_limit_l_max 39
_diffrn_reflns_limit_l_min -40
_diffrn_reflns_number 86831
_diffrn_reflns_theta_full 26.00
_diffrn_reflns_theta_max 26.00
_diffrn_reflns_theta_min 3.02
_exptl_absorpt_coefficient_mu 1.390
_exptl_absorpt_correction_T_max 0.7980
_exptl_absorpt_correction_T_min 0.5551
_exptl_absorpt_correction_type multi-scan
_exptl_crystal_colour red
_exptl_crystal_density_diffrn 1.738
_exptl_crystal_density_method 'not measured'
_exptl_crystal_description rod
_exptl_crystal_F_000 5776
_exptl_crystal_size_max 0.48
_exptl_crystal_size_mid 0.23
_exptl_crystal_size_min 0.17
_refine_diff_density_max 0.806
_refine_diff_density_min -0.614
_refine_diff_density_rms 0.093
_refine_ls_extinction_method none
_refine_ls_goodness_of_fit_ref 1.039
_refine_ls_hydrogen_treatment constr
_refine_ls_matrix_type full
_refine_ls_number_parameters 596
_refine_ls_number_reflns 10775
_refine_ls_number_restraints 245
_refine_ls_restrained_S_all 1.059
_refine_ls_R_factor_all 0.1080
_refine_ls_R_factor_gt 0.0607
_refine_ls_shift/su_max 0.001
_refine_ls_shift/su_mean 0.000
_refine_ls_structure_factor_coef Fsqd
_refine_ls_weighting_details 'calc w=1/[\s^2^(Fo^2^)+(0.0867P)^2^+6.5749P] where P=(Fo^2^+2Fc^2^)/3'
_refine_ls_weighting_scheme calc
_refine_ls_wR_factor_gt 0.1502
_refine_ls_wR_factor_ref 0.1768
_reflns_number_gt 6425
_reflns_number_total 10775
_reflns_threshold_expression >2sigma(I)
_cod_data_source_file c5dt02407b2.cif
_cod_data_source_block Mo6-4Py
_cod_depositor_comments 'Adding full bibliography for 7036316--7036320.cif.'
_cod_original_cell_volume 11014(4)
_cod_database_code 7036318

loop_
_symmetry_equiv_pos_as_xyz
'x, y, z'
'-x+1/2, -y, z+1/2'
'-x, y+1/2, -z+1/2'
'x+1/2, -y+1/2, -z'
'-x, -y, -z'
'x-1/2, y, -z-1/2'
'x, -y-1/2, z-1/2'
'-x-1/2, y-1/2, z'

loop_
_atom_site_label
_atom_site_type_symbol
_atom_site_fract_x
_atom_site_fract_y
_atom_site_fract_z
_atom_site_U_iso_or_equiv
_atom_site_adp_type
_atom_site_occupancy
_atom_site_symmetry_multiplicity
_atom_site_calc_flag
_atom_site_refinement_flags
_atom_site_disorder_assembly
_atom_site_disorder_group
Mo1 Mo 0.62514(4) 0.09126(3) 0.179543(19) 0.0705(2) Uani 1 1 d . . .
Mo2 Mo 0.64429(4) 0.25431(3) 0.18093(2) 0.0757(2) Uani 1 1 d . . .
Mo3 Mo 0.58601(4) 0.26154(4) 0.08446(2) 0.0789(2) Uani 1 1 d . . .
Mo4 Mo 0.73490(4) 0.16515(4) 0.10989(2) 0.0732(2) Uani 1 1 d . . .
Mo5 Mo 0.56568(4) 0.09759(4) 0.08295(2) 0.0776(2) Uani 1 1 d . . .
Mo6 Mo 0.47942(4) 0.18706(4) 0.15280(2) 0.0779(2) Uani 1 1 d . . .
O1 O 0.8289(3) 0.1594(3) 0.09498(19) 0.1015(18) Uani 1 1 d . . .
O2 O 0.6710(4) 0.3104(3) 0.2167(2) 0.114(2) Uani 1 1 d . . .
O3 O 0.5395(4) 0.0413(3) 0.04726(17) 0.109(2) Uani 1 1 d . . .
O4 O 0.4706(3) 0.1198(3) 0.10852(16) 0.0852(15) Uani 1 1 d . . .
O5 O 0.5720(4) 0.3232(3) 0.0497(2) 0.117(2) Uani 1 1 d . . .
O6 O 0.6412(3) 0.0300(3) 0.21412(16) 0.0954(17) Uani 1 1 d . . .
O7 O 0.7399(3) 0.2308(2) 0.15413(16) 0.0806(14) Uani 1 1 d . . .
O8 O 0.5923(3) 0.0449(2) 0.13007(14) 0.0729(12) Uani 1 1 d . . .
O9 O 0.5601(3) 0.1829(3) 0.05411(15) 0.0864(15) Uani 1 1 d . . .
O10 O 0.5316(3) 0.2465(2) 0.18944(15) 0.0813(14) Uani 1 1 d . . .
O11 O 0.7260(2) 0.1007(2) 0.15259(14) 0.0694(12) Uani 1 1 d . . .
O12 O 0.6520(3) 0.1703(2) 0.20930(14) 0.0782(14) Uani 1 1 d . . .
O13 O 0.6185(3) 0.3080(2) 0.13404(16) 0.0803(14) Uani 1 1 d . . .
O14 O 0.4852(3) 0.2529(3) 0.11005(16) 0.0822(14) Uani 1 1 d . . .
O15 O 0.6944(3) 0.2373(3) 0.07728(15) 0.0835(15) Uani 1 1 d . . .
O16 O 0.6803(3) 0.1061(3) 0.07490(13) 0.0813(14) Uani 1 1 d . . .
O17 O 0.5178(3) 0.1136(3) 0.18696(15) 0.0826(14) Uani 1 1 d . . .
O18 O 0.6029(2) 0.1766(2) 0.13196(12) 0.0586(11) Uani 1 1 d . . .
N1 N 0.3809(3) 0.1868(4) 0.1667(2) 0.093(2) Uani 1 1 d . . .
N2 N 0.1488(6) 0.1192(8) 0.1717(4) 0.172(5) Uani 1 1 d . . .
N3 N 0.4469(4) 0.0065(3) 0.2957(2) 0.0844(18) Uani 1 1 d . . .
N4 N 0.8787(5) 0.3366(5) 0.0314(2) 0.122(3) Uani 1 1 d . . .
C1 C 0.3024(5) 0.1641(5) 0.1689(3) 0.100(3) Uani 1 1 d . . .
C2 C 0.2778(6) 0.1123(7) 0.1438(5) 0.159(5) Uani 1 1 d . . .
H2A H 0.3123 0.0929 0.1250 0.191 Uiso 1 1 calc R . .
C3 C 0.2016(8) 0.0901(7) 0.1474(6) 0.190(7) Uani 1 1 d . . .
H3A H 0.1862 0.0530 0.1321 0.227 Uiso 1 1 calc R . .
C4 C 0.1728(6) 0.1668(10) 0.1948(3) 0.182(8) Uani 1 1 d . . .
H4A H 0.1362 0.1856 0.2128 0.219 Uiso 1 1 calc R . .
C5 C 0.2484(6) 0.1927(7) 0.1952(3) 0.158(5) Uani 1 1 d . . .
H5A H 0.2621 0.2278 0.2125 0.190 Uiso 1 1 calc R . .
C311 C 0.3905(5) -0.0246(5) 0.2649(3) 0.109(3) Uani 1 1 d D . .
H31D H 0.3402 -0.0016 0.2666 0.131 Uiso 1 1 calc R . .
H31E H 0.3817 -0.0707 0.2725 0.131 Uiso 1 1 calc R . .
C312 C 0.4190(7) -0.0222(6) 0.2205(3) 0.134(4) Uani 1 1 d D . .
H31F H 0.4706 -0.0430 0.2184 0.160 Uiso 1 1 calc R . .
H31G H 0.4236 0.0237 0.2115 0.160 Uiso 1 1 calc R . .
C313 C 0.3601(8) -0.0592(8) 0.1931(4) 0.194(7) Uani 1 1 d D . .
H31H H 0.3497 -0.1030 0.2045 0.232 Uiso 1 1 calc R . .
H31I H 0.3107 -0.0348 0.1921 0.232 Uiso 1 1 calc R . .
C314 C 0.3935(11) -0.0660(12) 0.1500(5) 0.280(11) Uani 1 1 d D . .
H31A H 0.3558 -0.0883 0.1327 0.421 Uiso 1 1 calc R . .
H31B H 0.4414 -0.0915 0.1509 0.421 Uiso 1 1 calc R . .
H31C H 0.4044 -0.0225 0.1390 0.421 Uiso 1 1 calc R . .
C321 C 0.5272(5) -0.0275(4) 0.2939(3) 0.096(3) Uani 1 1 d D . .
H32D H 0.5488 -0.0209 0.2665 0.115 Uiso 1 1 calc R . .
H32E H 0.5621 -0.0049 0.3131 0.115 Uiso 1 1 calc R . .
C322 C 0.5298(6) -0.1012(4) 0.3033(4) 0.149(4) Uani 1 1 d DU . .
H32F H 0.5065 -0.1261 0.2807 0.179 Uiso 1 1 calc R . .
H32G H 0.4994 -0.1104 0.3280 0.179 Uiso 1 1 calc R . .
C323 C 0.6203(7) -0.1247(6) 0.3100(5) 0.221(8) Uani 1 1 d DU . .
H32H H 0.6480 -0.0941 0.3281 0.265 Uiso 1 1 calc R . .
H32I H 0.6225 -0.1691 0.3218 0.265 Uiso 1 1 calc R . .
C324 C 0.6552(11) -0.1237(10) 0.2675(6) 0.299(12) Uani 1 1 d DU . .
H32A H 0.7098 -0.1365 0.2689 0.448 Uiso 1 1 calc R . .
H32B H 0.6511 -0.0796 0.2562 0.448 Uiso 1 1 calc R . .
H32C H 0.6271 -0.1545 0.2502 0.448 Uiso 1 1 calc R . .
C331 C 0.4608(4) 0.0790(4) 0.2872(2) 0.082(2) Uani 1 1 d D . .
H33D H 0.4859 0.0831 0.2604 0.098 Uiso 1 1 calc R . .
H33E H 0.4975 0.0960 0.3076 0.098 Uiso 1 1 calc R . .
C332 C 0.3880(5) 0.1227(4) 0.2875(3) 0.100(3) Uani 1 1 d D . .
H33F H 0.3612 0.1182 0.3137 0.120 Uiso 1 1 calc R . .
H33G H 0.3521 0.1083 0.2660 0.120 Uiso 1 1 calc R . .
C333 C 0.4102(6) 0.1960(4) 0.2805(3) 0.111(3) Uani 1 1 d D . .
H33H H 0.4417 0.1996 0.2556 0.133 Uiso 1 1 calc R . .
H33I H 0.3625 0.2219 0.2766 0.133 Uiso 1 1 calc R . .
C334 C 0.4563(6) 0.2243(5) 0.3164(4) 0.147(5) Uani 1 1 d D . .
H33A H 0.4681 0.2703 0.3112 0.221 Uiso 1 1 calc R . .
H33B H 0.5046 0.1998 0.3197 0.221 Uiso 1 1 calc R . .
H33C H 0.4254 0.2207 0.3411 0.221 Uiso 1 1 calc R . .
C341 C 0.4081(5) -0.0045(5) 0.3376(3) 0.102(3) Uani 1 1 d DU . .
H34D H 0.3567 0.0167 0.3373 0.122 Uiso 1 1 calc R . .
H34E H 0.3997 -0.0520 0.3413 0.122 Uiso 1 1 calc R . .
C342 C 0.4529(6) 0.0211(6) 0.3744(3) 0.134(4) Uani 1 1 d DU . .
H34F H 0.4563 0.0693 0.3734 0.161 Uiso 1 1 calc R . .
H34G H 0.5060 0.0030 0.3746 0.161 Uiso 1 1 calc R . .
C343 C 0.4074(9) -0.0016(8) 0.4136(3) 0.186(6) Uani 1 1 d DU . .
H34H H 0.3549 0.0179 0.4139 0.223 Uiso 1 1 calc R . .
H34I H 0.4021 -0.0498 0.4139 0.223 Uiso 1 1 calc R . .
C344 C 0.4535(12) 0.0213(11) 0.4506(4) 0.300(13) Uani 1 1 d DU . .
H34A H 0.4256 0.0094 0.4753 0.450 Uiso 1 1 calc R . .
H34B H 0.4600 0.0688 0.4495 0.450 Uiso 1 1 calc R . .
H34C H 0.5045 0.0003 0.4506 0.450 Uiso 1 1 calc R . .
C411 C 0.8680(7) 0.4000(6) 0.0061(4) 0.142(4) Uani 1 1 d DU . .
H41D H 0.8989 0.4351 0.0189 0.171 Uiso 1 1 calc R . .
H41E H 0.8898 0.3924 -0.0211 0.171 Uiso 1 1 calc R . .
C412 C 0.7849(9) 0.4248(8) 0.0012(6) 0.230(7) Uani 1 1 d DU . .
H41F H 0.7690 0.4444 0.0272 0.275 Uiso 1 1 calc R . .
H41G H 0.7514 0.3863 -0.0034 0.275 Uiso 1 1 calc R . .
C413 C 0.7670(12) 0.4752(11) -0.0326(8) 0.309(11) Uani 1 1 d DU . .
H41H H 0.7600 0.4516 -0.0585 0.370 Uiso 1 1 calc R . .
H41I H 0.7176 0.4974 -0.0262 0.370 Uiso 1 1 calc R . .
C414 C 0.8300(14) 0.5268(12) -0.0380(8) 0.350(14) Uani 1 1 d DU . .
H41A H 0.8110 0.5616 -0.0558 0.525 Uiso 1 1 calc R . .
H41B H 0.8759 0.5066 -0.0502 0.525 Uiso 1 1 calc R . .
H41C H 0.8436 0.5453 -0.0117 0.525 Uiso 1 1 calc R . .
C421 C 0.8350(6) 0.2789(5) 0.0116(3) 0.112(3) Uani 1 1 d D . .
H42A H 0.8437 0.2395 0.0284 0.135 Uiso 1 1 calc R . .
H42B H 0.7789 0.2887 0.0125 0.135 Uiso 1 1 calc R . .
C422 C 0.8568(6) 0.2624(6) -0.0323(3) 0.140(4) Uani 1 1 d D A .
H42C H 0.9134 0.2561 -0.0347 0.169 Uiso 1 1 calc R . .
H42D H 0.8413 0.2985 -0.0505 0.169 Uiso 1 1 calc R . .
C423 C 0.8126(10) 0.1971(9) -0.0445(5) 0.205(8) Uani 1 1 d D . .
H42E H 0.8402 0.1596 -0.0323 0.246 Uiso 0.38(3) 1 calc PR A 2
H42F H 0.7601 0.1984 -0.0326 0.246 Uiso 0.38(3) 1 calc PR A 2
H42G H 0.7620 0.1935 -0.0306 0.246 Uiso 0.62(3) 1 d PR A 1
H42H H 0.8037 0.1982 -0.0740 0.246 Uiso 0.62(3) 1 d PR A 1
C424 C 0.8670(19) 0.1417(11) -0.0337(15) 0.32(3) Uani 0.62(3) 1 d PD A 1
H42I H 0.8437 0.1000 -0.0415 0.486 Uiso 0.62(3) 1 calc PR A 1
H42J H 0.8765 0.1419 -0.0045 0.486 Uiso 0.62(3) 1 calc PR A 1
H42K H 0.9161 0.1475 -0.0480 0.486 Uiso 0.62(3) 1 calc PR A 1
C425 C 0.805(3) 0.185(2) -0.0888(6) 0.27(5) Uani 0.38(3) 1 d PD A 2
H42L H 0.7725 0.1467 -0.0934 0.408 Uiso 0.38(3) 1 calc PR A 2
H42M H 0.8564 0.1777 -0.1005 0.408 Uiso 0.38(3) 1 calc PR A 2
H42N H 0.7813 0.2233 -0.1017 0.408 Uiso 0.38(3) 1 calc PR A 2
C431 C 0.8463(8) 0.3399(7) 0.0751(3) 0.161(5) Uani 1 1 d DU . .
H43F H 0.8475 0.2954 0.0868 0.193 Uiso 1 1 calc R . .
H43G H 0.7915 0.3538 0.0739 0.193 Uiso 1 1 calc R . .
C432 C 0.8906(8) 0.3868(7) 0.1038(4) 0.175(5) Uani 1 1 d DU . .
H43H H 0.8873 0.4319 0.0931 0.210 Uiso 1 1 calc R . .
H43I H 0.9459 0.3741 0.1046 0.210 Uiso 1 1 calc R . .
C433 C 0.8554(6) 0.3850(6) 0.1494(3) 0.138(3) Uani 1 1 d DU . .
H43D H 0.8491 0.3396 0.1593 0.165 Uiso 1 1 calc R . .
H43E H 0.8881 0.4098 0.1685 0.165 Uiso 1 1 calc R . .
C434 C 0.7772(6) 0.4183(5) 0.1426(4) 0.136(4) Uani 1 1 d DU . .
H43A H 0.7478 0.4185 0.1679 0.203 Uiso 1 1 calc R . .
H43B H 0.7480 0.3944 0.1220 0.203 Uiso 1 1 calc R . .
H43C H 0.7855 0.4634 0.1336 0.203 Uiso 1 1 calc R . .
C441 C 0.9666(6) 0.3252(6) 0.0333(3) 0.142(4) Uani 1 1 d DU . .
H44D H 0.9873 0.3259 0.0054 0.171 Uiso 1 1 calc R . .
H44E H 0.9906 0.3620 0.0481 0.171 Uiso 1 1 calc R . .
C442 C 0.9918(7) 0.2609(8) 0.0534(4) 0.196(6) Uani 1 1 d DU . .
H44F H 0.9730 0.2232 0.0375 0.235 Uiso 1 1 calc R . .
H44G H 0.9696 0.2579 0.0810 0.235 Uiso 1 1 calc R . .
C443 C 1.0828(8) 0.2601(9) 0.0556(5) 0.223(6) Uani 1 1 d DU . .
H44H H 1.1050 0.2657 0.0282 0.268 Uiso 1 1 calc R . .
H44I H 1.1014 0.2963 0.0729 0.268 Uiso 1 1 calc R . .
C444 C 1.1084(12) 0.1936(10) 0.0736(7) 0.305(11) Uani 1 1 d DU . .
H44A H 1.1648 0.1932 0.0768 0.457 Uiso 1 1 calc R . .
H44B H 1.0928 0.1582 0.0554 0.457 Uiso 1 1 calc R . .
H44C H 1.0840 0.1874 0.1001 0.457 Uiso 1 1 calc R . .

loop_
_atom_site_aniso_label
_atom_site_aniso_U_11
_atom_site_aniso_U_22
_atom_site_aniso_U_33
_atom_site_aniso_U_23
_atom_site_aniso_U_13
_atom_site_aniso_U_12
Mo1 0.0768(4) 0.0689(4) 0.0659(4) 0.0096(3) 0.0040(3) -0.0001(3)
Mo2 0.0743(4) 0.0702(4) 0.0827(5) -0.0106(3) -0.0091(3) -0.0031(3)
Mo3 0.0738(4) 0.0815(5) 0.0814(5) 0.0193(4) -0.0051(3) 0.0054(3)
Mo4 0.0522(3) 0.0885(5) 0.0788(4) 0.0102(4) 0.0068(3) 0.0025(3)
Mo5 0.0759(4) 0.0821(5) 0.0748(4) -0.0116(3) -0.0137(3) 0.0029(3)
Mo6 0.0521(3) 0.0839(5) 0.0975(5) -0.0035(4) 0.0099(3) 0.0000(3)
O1 0.059(3) 0.121(5) 0.124(5) 0.016(4) 0.022(3) 0.004(3)
O2 0.129(5) 0.090(4) 0.124(5) -0.043(4) -0.034(4) -0.001(4)
O3 0.119(5) 0.111(5) 0.097(4) -0.041(3) -0.031(3) 0.004(4)
O4 0.059(3) 0.090(4) 0.106(4) -0.013(3) -0.014(3) -0.002(3)
O5 0.132(5) 0.110(5) 0.109(5) 0.050(4) -0.016(4) 0.017(4)
O6 0.122(4) 0.084(4) 0.081(3) 0.029(3) 0.002(3) 0.005(3)
O7 0.064(3) 0.076(3) 0.101(4) 0.000(3) -0.013(3) -0.011(2)
O8 0.071(3) 0.059(3) 0.089(3) -0.001(2) -0.007(3) -0.001(2)
O9 0.083(3) 0.111(4) 0.066(3) 0.006(3) -0.012(3) 0.014(3)
O10 0.081(3) 0.076(3) 0.087(3) -0.010(3) 0.008(3) 0.007(3)
O11 0.062(3) 0.073(3) 0.074(3) 0.006(2) -0.005(2) 0.012(2)
O12 0.098(4) 0.077(3) 0.059(3) -0.002(2) -0.012(3) 0.003(3)
O13 0.076(3) 0.061(3) 0.104(4) 0.007(3) -0.011(3) -0.007(2)
O14 0.062(3) 0.082(4) 0.102(4) 0.004(3) -0.008(3) 0.011(2)
O15 0.070(3) 0.100(4) 0.080(3) 0.027(3) 0.006(3) -0.003(3)
O16 0.075(3) 0.109(4) 0.060(3) -0.011(3) 0.004(2) 0.011(3)
O17 0.075(3) 0.081(3) 0.091(3) 0.013(3) 0.022(3) -0.005(3)
O18 0.048(2) 0.065(3) 0.063(3) 0.003(2) 0.003(2) -0.0017(19)
N1 0.054(4) 0.108(6) 0.117(5) -0.001(4) 0.007(4) 0.000(3)
N2 0.077(6) 0.283(17) 0.157(10) 0.057(10) -0.014(7) -0.045(8)
N3 0.072(4) 0.091(5) 0.091(4) 0.010(4) 0.021(3) -0.013(3)
N4 0.129(7) 0.155(8) 0.083(5) -0.020(5) 0.040(5) -0.048(6)
C1 0.062(5) 0.135(9) 0.102(6) 0.003(6) 0.001(5) 0.005(5)
C2 0.091(7) 0.166(12) 0.220(14) -0.067(11) 0.027(8) -0.022(7)
C3 0.086(8) 0.173(14) 0.31(2) -0.016(13) 0.006(11) -0.036(9)
C4 0.058(6) 0.40(3) 0.085(7) -0.014(10) 0.002(6) -0.015(10)
C5 0.068(6) 0.291(17) 0.116(8) -0.051(10) 0.008(6) -0.003(8)
C311 0.089(6) 0.112(7) 0.127(8) 0.013(6) 0.006(6) -0.040(5)
C312 0.146(10) 0.141(10) 0.114(8) -0.004(7) -0.003(7) -0.041(8)
C313 0.201(15) 0.233(18) 0.147(12) 0.005(12) -0.034(11) -0.067(13)
C314 0.31(3) 0.38(3) 0.158(15) -0.082(18) -0.002(15) -0.02(2)
C321 0.074(5) 0.089(6) 0.126(7) -0.004(5) 0.035(5) -0.008(4)
C322 0.118(7) 0.079(7) 0.251(13) 0.027(8) 0.045(8) -0.009(5)
C323 0.157(9) 0.082(7) 0.42(2) 0.072(11) 0.136(12) 0.045(7)
C324 0.237(19) 0.220(18) 0.44(3) 0.07(2) 0.16(2) 0.091(16)
C331 0.077(5) 0.082(5) 0.087(5) 0.003(4) 0.014(4) -0.010(4)
C332 0.087(6) 0.098(7) 0.115(7) 0.016(6) 0.002(5) 0.006(5)
C333 0.108(7) 0.107(8) 0.118(8) 0.013(6) 0.018(6) 0.010(6)
C334 0.113(9) 0.108(9) 0.220(14) -0.035(9) -0.014(9) 0.014(6)
C341 0.082(5) 0.114(7) 0.110(6) 0.033(6) 0.025(5) 0.006(5)
C342 0.137(9) 0.157(11) 0.107(6) 0.017(7) 0.017(6) 0.023(7)
C343 0.229(16) 0.217(16) 0.112(7) 0.032(9) 0.034(8) 0.006(12)
C344 0.41(3) 0.37(3) 0.119(9) 0.018(15) -0.046(14) 0.05(2)
C411 0.141(9) 0.157(11) 0.130(9) -0.023(8) 0.025(7) -0.034(8)
C412 0.167(11) 0.212(16) 0.31(2) -0.032(13) 0.000(14) 0.035(11)
C413 0.23(2) 0.28(3) 0.42(3) 0.046(19) -0.04(2) 0.049(15)
C414 0.26(3) 0.35(3) 0.45(3) 0.14(3) -0.04(3) 0.033(18)
C421 0.095(6) 0.138(9) 0.103(7) -0.014(6) 0.020(5) -0.039(6)
C422 0.117(8) 0.194(13) 0.110(8) -0.040(8) 0.016(6) -0.041(8)
C423 0.199(17) 0.25(2) 0.169(14) -0.106(14) 0.034(12) -0.076(15)
C424 0.25(4) 0.18(3) 0.54(9) -0.04(4) 0.12(5) -0.03(3)
C425 0.30(7) 0.35(8) 0.16(4) -0.13(4) 0.13(4) -0.26(6)
C431 0.184(11) 0.174(11) 0.125(8) -0.052(7) 0.071(8) -0.078(8)
C432 0.189(10) 0.173(10) 0.163(8) -0.077(8) 0.052(8) -0.041(8)
C433 0.164(9) 0.114(8) 0.135(7) -0.033(7) -0.008(7) -0.016(7)
C434 0.122(7) 0.114(8) 0.171(10) -0.042(7) 0.024(7) -0.038(6)
C441 0.112(9) 0.235(13) 0.081(6) 0.007(7) 0.010(6) -0.070(8)
C442 0.143(8) 0.302(16) 0.142(10) 0.051(10) 0.007(9) -0.032(11)
C443 0.149(9) 0.338(18) 0.183(11) 0.056(12) -0.039(10) -0.023(13)
C444 0.251(19) 0.42(3) 0.246(19) 0.123(19) -0.032(16) 0.050(18)

loop_
_atom_type_symbol
_atom_type_description
_atom_type_scat_dispersion_real
_atom_type_scat_dispersion_imag
_atom_type_scat_source
C C 0.0033 0.0016 'International Tables Vol C Tables 4.2.6.8 and 6.1.1.4'
H H 0.0000 0.0000 'International Tables Vol C Tables 4.2.6.8 and 6.1.1.4'
N N 0.0061 0.0033 'International Tables Vol C Tables 4.2.6.8 and 6.1.1.4'
O O 0.0106 0.0060 'International Tables Vol C Tables 4.2.6.8 and 6.1.1.4'
Mo Mo -1.6832 0.6857 'International Tables Vol C Tables 4.2.6.8 and 6.1.1.4'

loop_
_geom_angle_atom_site_label_1
_geom_angle_atom_site_label_2
_geom_angle_atom_site_label_3
_geom_angle
O6 Mo1 O17 104.1(2)
O6 Mo1 O12 103.3(2)
O17 Mo1 O12 88.2(2)
O6 Mo1 O11 103.3(2)
O17 Mo1 O11 152.6(2)
O12 Mo1 O11 86.4(2)
O6 Mo1 O8 104.3(2)
O17 Mo1 O8 86.7(2)
O12 Mo1 O8 152.3(2)
O11 Mo1 O8 85.72(19)
O6 Mo1 O18 179.7(2)
O17 Mo1 O18 75.82(17)
O12 Mo1 O18 76.35(17)
O11 Mo1 O18 76.79(16)
O8 Mo1 O18 75.99(17)
O2 Mo2 O7 104.6(3)
O2 Mo2 O13 103.5(3)
O7 Mo2 O13 88.3(2)
O2 Mo2 O12 103.8(3)
O7 Mo2 O12 86.8(2)
O13 Mo2 O12 152.6(2)
O2 Mo2 O10 102.8(3)
O7 Mo2 O10 152.5(2)
O13 Mo2 O10 86.2(2)
O12 Mo2 O10 85.9(2)
O2 Mo2 O18 178.1(3)
O7 Mo2 O18 77.23(17)
O13 Mo2 O18 76.47(18)
O12 Mo2 O18 76.18(17)
O10 Mo2 O18 75.31(17)
O5 Mo3 O14 103.4(3)
O5 Mo3 O9 103.2(3)
O14 Mo3 O9 86.8(2)
O5 Mo3 O15 103.9(3)
O14 Mo3 O15 152.8(2)
O9 Mo3 O15 87.0(2)
O5 Mo3 O13 104.0(3)
O14 Mo3 O13 86.3(2)
O9 Mo3 O13 152.8(2)
O15 Mo3 O13 87.2(2)
O5 Mo3 O18 179.0(3)
O14 Mo3 O18 75.77(18)
O9 Mo3 O18 76.32(18)
O15 Mo3 O18 77.01(17)
O13 Mo3 O18 76.49(18)
O1 Mo4 O16 104.5(3)
O1 Mo4 O11 103.9(2)
O16 Mo4 O11 88.4(2)
O1 Mo4 O15 103.5(3)
O16 Mo4 O15 88.1(2)
O11 Mo4 O15 152.4(2)
O1 Mo4 O7 102.6(3)
O16 Mo4 O7 152.9(2)
O11 Mo4 O7 85.8(2)
O15 Mo4 O7 85.0(2)
O1 Mo4 O18 178.2(3)
O16 Mo4 O18 77.22(18)
O11 Mo4 O18 76.70(16)
O15 Mo4 O18 75.81(17)
O7 Mo4 O18 75.66(17)
O3 Mo5 O4 103.8(3)
O3 Mo5 O8 104.0(3)
O4 Mo5 O8 88.9(2)
O3 Mo5 O9 104.3(3)
O4 Mo5 O9 87.8(2)
O8 Mo5 O9 151.5(2)
O3 Mo5 O16 103.2(3)
O4 Mo5 O16 153.0(2)
O8 Mo5 O16 85.5(2)
O9 Mo5 O16 84.7(2)
O3 Mo5 O18 179.3(3)
O4 Mo5 O18 76.58(18)
O8 Mo5 O18 76.52(17)
O9 Mo5 O18 75.17(18)
O16 Mo5 O18 76.38(17)
N1 Mo6 O10 106.7(3)
N1 Mo6 O14 103.9(3)
O10 Mo6 O14 89.8(2)
N1 Mo6 O17 99.8(3)
O10 Mo6 O17 87.9(2)
O14 Mo6 O17 155.81(19)
N1 Mo6 O4 96.6(3)
O10 Mo6 O4 156.6(2)
O14 Mo6 O4 87.1(2)
O17 Mo6 O4 85.5(2)
N1 Mo6 O18 173.7(3)
O10 Mo6 O18 79.09(18)
O14 Mo6 O18 78.20(17)
O17 Mo6 O18 77.72(17)
O4 Mo6 O18 77.54(17)
Mo5 O4 Mo6 114.9(2)
Mo2 O7 Mo4 117.9(2)
Mo5 O8 Mo1 117.7(2)
Mo3 O9 Mo5 117.8(2)
Mo6 O10 Mo2 114.8(2)
Mo4 O11 Mo1 117.9(2)
Mo1 O12 Mo2 118.0(2)
Mo2 O13 Mo3 117.0(2)
Mo3 O14 Mo6 115.0(2)
Mo3 O15 Mo4 117.9(2)
Mo4 O16 Mo5 117.4(2)
Mo1 O17 Mo6 115.2(2)
Mo6 O18 Mo3 90.97(14)
Mo6 O18 Mo5 90.99(14)
Mo3 O18 Mo5 90.75(14)
Mo6 O18 Mo2 90.73(15)
Mo3 O18 Mo2 89.93(14)
Mo5 O18 Mo2 178.14(19)
Mo6 O18 Mo1 91.15(14)
Mo3 O18 Mo1 177.81(18)
Mo5 O18 Mo1 89.76(14)
Mo2 O18 Mo1 89.49(14)
Mo6 O18 Mo4 179.8(2)
Mo3 O18 Mo4 89.25(13)
Mo5 O18 Mo4 89.02(14)
Mo2 O18 Mo4 89.25(13)
Mo1 O18 Mo4 88.63(13)
C1 N1 Mo6 157.8(7)
C4 N2 C3 117.6(11)
C331 N3 C311 112.1(7)
C331 N3 C321 106.7(5)
C311 N3 C321 110.8(7)
C331 N3 C341 111.8(7)
C311 N3 C341 104.9(6)
C321 N3 C341 110.7(6)
C441 N4 C421 112.5(9)
C441 N4 C431 109.0(9)
C421 N4 C431 104.6(7)
C441 N4 C411 105.4(8)
C421 N4 C411 110.6(9)
C431 N4 C411 115.0(10)
C5 C1 C2 118.5(10)
C5 C1 N1 121.6(10)
C2 C1 N1 119.8(9)
C3 C2 C1 118.6(12)
N2 C3 C2 122.8(14)
N2 C4 C5 125.4(13)
C1 C5 C4 117.0(12)
N3 C311 C312 114.3(7)
C311 C312 C313 109.2(9)
C314 C313 C312 109.7(11)
C322 C321 N3 117.1(7)
C321 C322 C323 109.8(7)
C324 C323 C322 104.3(11)
N3 C331 C332 115.7(6)
C331 C332 C333 110.7(7)
C334 C333 C332 111.9(8)
C342 C341 N3 116.1(7)
C341 C342 C343 107.4(9)
C344 C343 C342 107.8(11)
C412 C411 N4 116.4(11)
C411 C412 C413 119.0(14)
C414 C413 C412 113.7(16)
C422 C421 N4 116.6(7)
C421 C422 C423 107.8(9)
C425 C423 C424 99(3)
C425 C423 C422 115.3(16)
C424 C423 C422 105.7(15)
N4 C431 C432 114.8(8)
C431 C432 C433 111.7(9)
C434 C433 C432 100.6(9)
C442 C441 N4 115.2(9)
C441 C442 C443 108.1(11)
C444 C443 C442 108.2(13)

loop_
_geom_bond_atom_site_label_1
_geom_bond_atom_site_label_2
_geom_bond_distance
Mo1 O6 1.686(5)
Mo1 O17 1.888(5)
Mo1 O12 1.910(5)
Mo1 O11 1.928(4)
Mo1 O8 1.936(5)
Mo1 O18 2.335(4)
Mo2 O2 1.677(5)
Mo2 O7 1.898(5)
Mo2 O13 1.914(5)
Mo2 O12 1.924(5)
Mo2 O10 1.935(5)
Mo2 O18 2.333(4)
Mo3 O5 1.690(5)
Mo3 O14 1.906(5)
Mo3 O9 1.911(5)
Mo3 O15 1.913(5)
Mo3 O13 1.938(5)
Mo3 O18 2.314(4)
Mo4 O1 1.668(5)
Mo4 O16 1.882(5)
Mo4 O11 1.901(5)
Mo4 O15 1.918(5)
Mo4 O7 1.950(5)
Mo4 O18 2.359(4)
Mo5 O3 1.677(5)
Mo5 O4 1.865(5)
Mo5 O8 1.912(5)
Mo5 O9 1.951(5)
Mo5 O16 1.966(5)
Mo5 O18 2.331(4)
Mo6 N1 1.728(6)
Mo6 O10 1.900(5)
Mo6 O14 1.918(5)
Mo6 O17 1.955(5)
Mo6 O4 1.976(5)
Mo6 O18 2.207(4)
N1 C1 1.407(10)
N2 C4 1.280(18)
N2 C3 1.329(18)
N3 C331 1.500(9)
N3 C311 1.517(10)
N3 C321 1.522(9)
N3 C341 1.527(9)
N4 C441 1.508(13)
N4 C421 1.515(11)
N4 C431 1.520(11)
N4 C411 1.524(13)
C1 C5 1.376(13)
C1 C2 1.384(14)
C2 C3 1.369(15)
C4 C5 1.381(16)
C311 C312 1.519(10)
C312 C313 1.527(11)
C313 C314 1.514(8)
C321 C322 1.511(9)
C322 C323 1.617(11)
C323 C324 1.500(8)
C331 C332 1.512(9)
C332 C333 1.533(10)
C333 C334 1.511(7)
C341 C342 1.502(10)
C342 C343 1.555(11)
C343 C344 1.504(8)
C411 C412 1.500(12)
C412 C413 1.521(14)
C413 C414 1.498(8)
C421 C422 1.510(10)
C422 C423 1.559(12)
C423 C425 1.464(15)
C423 C424 1.485(15)
C431 C432 1.521(11)
C432 C433 1.594(12)
C433 C434 1.501(8)
C441 C442 1.507(12)
C442 C443 1.543(12)
C443 C444 1.519(8)
